data_4513531
loop_
_publ_author_name
'Xu, Zhong-Xuan'
'Xiao, Yu'
'Kang, Yao'
'Zhang, Lei'
'Zhang, Jian'

_publ_section_title
;
 Homochiral Cluster-Organic Frameworks Constructed from Enantiopure
 Lactate Derivatives
;
_journal_issue 9
_journal_name_full 'Crystal Growth &amp; Design'
_journal_page_first 4676
_journal_paper_doi 10.1021/acs.cgd.5b00958
_journal_volume 15
_journal_year 2015
_chemical_absolute_configuration rm
_chemical_formula_sum 'C46 H45 Cd4 N8 O20.5'
_chemical_formula_weight 1487.50
_chemical_name_systematic
; 
 ? 
;
_space_group_IT_number 4
_symmetry_cell_setting monoclinic
_symmetry_space_group_name_Hall 'P 2yb'
_symmetry_space_group_name_H-M 'P 1 21 1'
_atom_sites_solution_hydrogens geom
_atom_sites_solution_primary direct
_atom_sites_solution_secondary difmap
_audit_creation_method SHELXL-97
_cell_angle_alpha 90.00
_cell_angle_beta 116.542(9)
_cell_angle_gamma 90.00
_cell_formula_units_Z 2
_cell_length_a 11.3063(7)
_cell_length_b 20.8442(9)
_cell_length_c 12.2438(9)
_cell_measurement_reflns_used 5561
_cell_measurement_temperature 295.93(10)
_cell_measurement_theta_max 74.5400
_cell_measurement_theta_min 3.9640
_cell_volume 2581.4(3)
_computing_cell_refinement 'Bruker FRAMBO'
_computing_data_collection 'Bruker FRAMBO'
_computing_data_reduction 'Bruker SAINT'
_computing_molecular_graphics 'Bruker SHELXTL'
_computing_publication_material 'Bruker SHELXTL'
_computing_structure_refinement 'SHELXL-97 (Sheldrick, 1997)'
_computing_structure_solution 'SHELXS-97 (Sheldrick, 1990)'
_diffrn_ambient_temperature 295.93(10)
_diffrn_detector_area_resol_mean 10.3503
_diffrn_measured_fraction_theta_full 0.995
_diffrn_measured_fraction_theta_max 0.995
_diffrn_measurement_device_type 'multiwire proportional'
_diffrn_measurement_method 'phi and omega scans'
_diffrn_radiation_monochromator graphite
_diffrn_radiation_source 'fine-focus sealed tube'
_diffrn_radiation_type CuK\a
_diffrn_radiation_wavelength 1.54178
_diffrn_reflns_av_R_equivalents 0.0394
_diffrn_reflns_av_sigmaI/netI 0.0470
_diffrn_reflns_limit_h_max 13
_diffrn_reflns_limit_h_min -13
_diffrn_reflns_limit_k_max 24
_diffrn_reflns_limit_k_min -25
_diffrn_reflns_limit_l_max 14
_diffrn_reflns_limit_l_min -14
_diffrn_reflns_number 10363
_diffrn_reflns_theta_full 69.99
_diffrn_reflns_theta_max 69.99
_diffrn_reflns_theta_min 4.04
_exptl_absorpt_coefficient_mu 13.774
_exptl_absorpt_correction_T_max 1.00000
_exptl_absorpt_correction_T_min 0.35001
_exptl_absorpt_correction_type multi-scan
_exptl_absorpt_process_details
'CrysAlisPro, Agilent Technologies,Version 1.171.37.35 (release 13-08-2014 CrysAlis171 .NET)(compiled Aug 13 2014,18:06:01)Empirical absorption correction using spherical harmonics,implemented in SCALE3 ABSPACK scaling algorithm.'
_exptl_crystal_colour colorless
_exptl_crystal_density_diffrn 1.914
_exptl_crystal_density_method 'not measured'
_exptl_crystal_description block
_exptl_crystal_F_000 1466
_exptl_crystal_size_max 0.10
_exptl_crystal_size_mid 0.08
_exptl_crystal_size_min 0.08
_refine_diff_density_max 1.036
_refine_diff_density_min -2.271
_refine_diff_density_rms 0.174
_refine_ls_abs_structure_details 'Flack H D (1983), Acta Cryst. A39, 876-881'
_refine_ls_abs_structure_Flack 0.002(9)
_refine_ls_extinction_method none
_refine_ls_goodness_of_fit_ref 0.991
_refine_ls_hydrogen_treatment constr
_refine_ls_matrix_type full
_refine_ls_number_parameters 712
_refine_ls_number_reflns 7608
_refine_ls_number_restraints 1
_refine_ls_restrained_S_all 0.991
_refine_ls_R_factor_all 0.0495
_refine_ls_R_factor_gt 0.0459
_refine_ls_shift/su_max 0.001
_refine_ls_shift/su_mean 0.000
_refine_ls_structure_factor_coef Fsqd
_refine_ls_weighting_details 'calc w=1/[\s^2^(Fo^2^)+(0.1000P)^2^+0.0000P] where P=(Fo^2^+2Fc^2^)/3'
_refine_ls_weighting_scheme calc
_refine_ls_wR_factor_gt 0.1231
_refine_ls_wR_factor_ref 0.1266
_reflns_number_gt 7096
_reflns_number_total 7608
_reflns_threshold_expression >2sigma(I)
_cod_data_source_file cg5b00958_si_002.cif
_cod_data_source_block 4-L
_cod_depositor_comments
;
The following automatic conversions were performed:

'_symmetry_cell_setting' value 'Monoclinic' changed to 'monoclinic'
according to
/usr/data/users/saulius/crontab/automatic-downloads/rss-feeds/ACS/lib/dictionaries/cif_core.dic
dictionary named 'cif_core.dic' version 2.4.2 from 2011-04-26.

Automatic conversion script
Id: cif_fix_values 3271 2015-04-21 07:52:19Z andrius 

 Adding full bibliography for 4513524--4513531.cif.
;
_cod_original_sg_symbol_H-M P2(1)
_cod_original_formula_sum 'C46 H45 Cd4 N8 O20.50'
_cod_database_code 4513531

loop_
_symmetry_equiv_pos_as_xyz
'x, y, z'
'-x, y+1/2, -z'

loop_
_atom_site_label
_atom_site_type_symbol
_atom_site_fract_x
_atom_site_fract_y
_atom_site_fract_z
_atom_site_U_iso_or_equiv
_atom_site_adp_type
_atom_site_occupancy
_atom_site_symmetry_multiplicity
_atom_site_calc_flag
_atom_site_refinement_flags
C4 C 0.1484(7) -0.2781(4) 0.5965(8) 0.0200(17) Uani 1 1 d .
C45 C 0.7999(9) 0.1705(5) 1.0405(11) 0.036(2) Uani 1 1 d .
H45A H 0.7852 0.1272 1.0475 0.044 Uiso 1 1 calc R
C7 C 0.3330(8) -0.1935(4) 0.7605(8) 0.0190(17) Uani 1 1 d .
H7A H 0.3943 -0.1658 0.8170 0.023 Uiso 1 1 calc R
C5 C 0.2767(7) -0.2994(4) 0.6737(8) 0.0216(17) Uani 1 1 d .
H5A H 0.3007 -0.3418 0.6708 0.026 Uiso 1 1 calc R
C18 C 0.2396(8) 0.5198(4) 0.7782(8) 0.0233(18) Uani 1 1 d .
H18A H 0.2242 0.5637 0.7672 0.028 Uiso 1 1 calc R
C8 C 0.0492(8) -0.3246(4) 0.5088(8) 0.0236(18) Uani 1 1 d .
C46 C 0.9201(9) 0.1973(6) 1.0653(11) 0.039(2) Uani 1 1 d .
H46A H 1.0003 0.1761 1.0897 0.047 Uiso 1 1 calc R
C22 C -0.2035(9) 0.5338(5) 0.5348(8) 0.0280(19) Uani 1 1 d .
C37 C 1.4135(9) 0.4488(5) 1.1880(10) 0.031(2) Uani 1 1 d .
H37A H 1.4598 0.4104 1.2018 0.037 Uiso 1 1 calc R
C6 C 0.3667(8) -0.2567(4) 0.7538(8) 0.0190(17) Uani 1 1 d .
C1 C 0.1764(8) -0.1008(4) 0.6870(9) 0.0247(19) Uani 1 1 d .
C3 C 0.1137(8) -0.2142(4) 0.5999(9) 0.0224(18) Uani 1 1 d .
H3A H 0.0291 -0.1998 0.5480 0.027 Uiso 1 1 calc R
C42 C 0.9925(10) 0.3636(5) 1.1325(11) 0.040(3) Uani 1 1 d .
H42A H 0.9244 0.3691 1.1546 0.048 Uiso 1 1 calc R
C25 C -0.2605(8) -0.0592(5) 0.5151(10) 0.031(2) Uani 1 1 d .
H25A H -0.2194 -0.0971 0.5107 0.037 Uiso 1 1 calc R
C30 C -0.5803(10) -0.1949(6) 0.3183(11) 0.041(3) Uani 1 1 d .
H30A H -0.5804 -0.2238 0.2604 0.049 Uiso 1 1 calc R
C40 C 1.0943(9) 0.2996(5) 1.0358(10) 0.036(2) Uani 1 1 d .
H40A H 1.0964 0.2624 0.9947 0.043 Uiso 1 1 calc R
C16 C 0.1626(8) 0.4108(4) 0.7267(8) 0.0220(18) Uani 1 1 d .
H16A H 0.0955 0.3821 0.6813 0.026 Uiso 1 1 calc R
C36 C 1.2509(9) 0.5167(5) 1.1364(11) 0.039(3) Uani 1 1 d .
H36A H 1.1669 0.5344 1.1081 0.047 Uiso 1 1 calc R
C38 C 1.1865(9) 0.4027(5) 1.1229(10) 0.032(2) Uani 1 1 d .
C15 C 0.2875(9) 0.3881(4) 0.8135(8) 0.0247(19) Uani 1 1 d .
C26 C -0.4854(9) -0.1043(5) 0.4472(10) 0.033(2) Uani 1 1 d .
C2 C 0.2074(8) -0.1717(4) 0.6824(8) 0.0239(19) Uani 1 1 d .
C9 C 0.5669(9) -0.3177(5) 0.8009(9) 0.030(2) Uani 1 1 d .
H9A H 0.5149 -0.3570 0.7697 0.036 Uiso 1 1 calc R
C41 C 0.9973(9) 0.3090(5) 1.0721(10) 0.032(2) Uani 1 1 d .
C33 C -0.8749(9) -0.3378(6) 0.2398(13) 0.047(3) Uani 1 1 d .
H33A H -0.8917 -0.3801 0.2130 0.056 Uiso 1 1 calc R
C20 C -0.0846(9) 0.5109(6) 0.6487(9) 0.041(3) Uani 1 1 d .
H20A H -0.1068 0.4710 0.6779 0.049 Uiso 1 1 calc R
C17 C 0.1417(8) 0.4770(4) 0.7102(8) 0.0208(17) Uani 1 1 d .
C28 C -0.6784(9) -0.1560(6) 0.4434(10) 0.038(2) Uani 1 1 d .
H28A H -0.7428 -0.1593 0.4707 0.045 Uiso 1 1 calc R
C11 C 0.6950(8) -0.3345(4) 0.9155(8) 0.0236(18) Uani 1 1 d .
C34 C -0.7546(10) -0.3091(6) 0.2829(14) 0.051(3) Uani 1 1 d .
H34A H -0.6756 -0.3273 0.2920 0.061 Uiso 1 1 calc R
C43 C 1.0894(10) 0.4113(5) 1.1613(11) 0.039(3) Uani 1 1 d .
H43A H 1.0885 0.4476 1.2049 0.047 Uiso 1 1 calc R
C29 C -0.6774(9) -0.1989(5) 0.3567(10) 0.033(2) Uani 1 1 d .
C19 C 0.3116(8) 0.3166(4) 0.8307(9) 0.0235(18) Uani 1 1 d .
C31 C -0.4832(11) -0.1490(7) 0.3639(12) 0.047(3) Uani 1 1 d .
H31A H -0.4164 -0.1479 0.3392 0.056 Uiso 1 1 calc R
C24 C -0.4093(12) 0.0065(7) 0.5104(16) 0.067(5) Uani 1 1 d .
H24A H -0.4885 0.0239 0.5024 0.081 Uiso 1 1 calc R
C23 C -0.2947(10) 0.0386(6) 0.5420(14) 0.058(4) Uani 1 1 d .
H23A H -0.2814 0.0821 0.5596 0.069 Uiso 1 1 calc R
C44 C 0.7643(9) 0.2720(5) 1.0073(10) 0.030(2) Uani 1 1 d .
H44A H 0.7227 0.3117 0.9863 0.036 Uiso 1 1 calc R
C10 C 0.5951(11) -0.2895(9) 0.7023(10) 0.060(4) Uani 1 1 d .
H10A H 0.5132 -0.2800 0.6323 0.091 Uiso 1 1 calc R
H10B H 0.6448 -0.3196 0.6800 0.091 Uiso 1 1 calc R
H10C H 0.6452 -0.2507 0.7316 0.091 Uiso 1 1 calc R
C35 C 1.3647(9) 0.5493(5) 1.1734(11) 0.037(2) Uani 1 1 d .
H35A H 1.3734 0.5938 1.1775 0.045 Uiso 1 1 calc R
C12 C 0.4668(9) 0.5455(4) 0.9447(8) 0.0215(17) Uani 1 1 d .
C39 C 1.1915(9) 0.3480(5) 1.0623(10) 0.036(2) Uani 1 1 d .
H39A H 1.2585 0.3427 1.0388 0.043 Uiso 1 1 calc R
C27 C -0.5824(11) -0.1079(6) 0.4894(12) 0.048(3) Uani 1 1 d .
H27A H -0.5827 -0.0788 0.5469 0.057 Uiso 1 1 calc R
C32 C -0.9034(9) -0.2420(5) 0.2816(11) 0.039(3) Uani 1 1 d .
H32A H -0.9433 -0.2044 0.2895 0.046 Uiso 1 1 calc R
C13 C 0.3631(9) 0.4968(4) 0.8646(8) 0.0208(17) Uani 1 1 d .
C14 C 0.3842(8) 0.4316(4) 0.8807(8) 0.0234(18) Uani 1 1 d .
H14A H 0.4659 0.4167 0.9385 0.028 Uiso 1 1 calc R
C21 C -0.0430(13) 0.5633(11) 0.7506(13) 0.085(7) Uani 1 1 d .
H21A H 0.0312 0.5482 0.8228 0.128 Uiso 1 1 calc R
H21B H -0.1157 0.5720 0.7688 0.128 Uiso 1 1 calc R
H21C H -0.0189 0.6019 0.7226 0.128 Uiso 1 1 calc R
O3 O -0.0665(6) -0.3058(3) 0.4444(6) 0.0276(14) Uani 1 1 d .
O9 O 0.5791(6) 0.5243(3) 1.0135(6) 0.0305(15) Uani 1 1 d .
O7 O 0.7032(5) -0.3191(3) 1.0185(6) 0.0250(14) Uani 1 1 d .
O15 O 0.1302(5) 0.0689(3) 0.7605(5) 0.0191(12) Uani 1 1 d .
O16 O 0.3695(5) 0.1445(3) 0.7861(6) 0.0259(14) Uani 1 1 d .
O10 O 0.4269(6) 0.2985(3) 0.8983(7) 0.0337(16) Uani 1 1 d .
O2 O 0.2704(8) -0.0681(4) 0.7596(8) 0.051(2) Uani 1 1 d .
O1 O 0.0612(7) -0.0826(3) 0.6195(7) 0.0331(16) Uani 1 1 d .
O14 O -0.1942(6) 0.5389(4) 0.4378(6) 0.0336(16) Uani 1 1 d .
O11 O 0.2133(7) 0.2816(3) 0.7751(8) 0.043(2) Uani 1 1 d .
O5 O 0.4943(6) -0.2744(3) 0.8404(6) 0.0244(13) Uani 1 1 d .
O8 O 0.4277(6) 0.6024(3) 0.9345(6) 0.0309(15) Uani 1 1 d .
O5W O 0.0710(8) 0.0387(4) 0.9538(8) 0.0459(19) Uani 1 1 d .
O4 O 0.0935(7) -0.3794(3) 0.5045(7) 0.0369(17) Uani 1 1 d .
O4W O 0.4258(8) 0.1615(5) 0.5859(8) 0.057(2) Uani 1 1 d .
O12 O 0.0234(6) 0.4995(3) 0.6198(5) 0.0253(13) Uani 1 1 d .
O13 O -0.3018(7) 0.5492(5) 0.5494(7) 0.053(2) Uani 1 1 d .
O6 O 0.7795(7) -0.3638(5) 0.8977(7) 0.048(2) Uani 1 1 d .
O2W O 0.2731(11) -0.0642(6) 1.0554(14) 0.091(4) Uani 1 1 d .
O3W O 0.2218(12) 0.2588(8) 0.4674(14) 0.108(5) Uani 1 1 d .
O1W O 0.347(2) 0.0192(10) 1.2445(14) 0.059(5) Uani 0.50 1 d P
N1 N -0.2024(7) -0.0036(4) 0.5437(8) 0.0307(18) Uani 1 1 d .
N4 N -0.9664(7) -0.2971(4) 0.2407(8) 0.0291(17) Uani 1 1 d .
N3 N -0.7752(7) -0.2475(4) 0.3102(8) 0.0288(18) Uani 1 1 d .
N8 N 0.7050(7) 0.2173(4) 1.0040(8) 0.0289(18) Uani 1 1 d .
N6 N 1.2803(7) 0.4533(4) 1.1478(8) 0.0274(17) Uani 1 1 d .
N7 N 0.8972(7) 0.2616(4) 1.0467(8) 0.0278(17) Uani 1 1 d .
N2 N -0.3881(8) -0.0546(5) 0.4927(9) 0.039(2) Uani 1 1 d .
N5 N 1.4673(7) 0.5056(4) 1.2046(8) 0.0323(19) Uani 1 1 d .
Cd2 Cd 0.00411(5) 0.02452(2) 0.58246(5) 0.01999(15) Uani 1 1 d .
Cd4 Cd 0.16474(5) 0.17537(2) 0.76389(6) 0.01998(15) Uani 1 1 d .
Cd3 Cd 0.33050(5) 0.03738(3) 0.77930(6) 0.02129(15) Uani 1 1 d .
Cd1 Cd 0.48849(5) 0.19639(3) 0.95806(5) 0.01898(14) Uani 1 1 d .

loop_
_atom_site_aniso_label
_atom_site_aniso_U_11
_atom_site_aniso_U_22
_atom_site_aniso_U_33
_atom_site_aniso_U_23
_atom_site_aniso_U_13
_atom_site_aniso_U_12
C4 0.011(3) 0.013(4) 0.030(5) -0.001(3) 0.004(3) 0.000(3)
C45 0.023(4) 0.011(4) 0.072(7) 0.002(4) 0.018(5) -0.006(4)
C7 0.017(4) 0.011(4) 0.021(4) 0.000(3) 0.001(3) -0.005(3)
C5 0.014(3) 0.016(4) 0.031(5) 0.003(4) 0.006(3) 0.012(3)
C18 0.017(4) 0.017(4) 0.031(5) 0.002(3) 0.006(3) -0.001(3)
C8 0.017(4) 0.017(4) 0.034(5) 0.002(4) 0.009(4) -0.002(3)
C46 0.023(4) 0.033(5) 0.066(7) 0.010(5) 0.025(5) 0.004(4)
C22 0.024(4) 0.029(5) 0.028(5) 0.000(4) 0.009(4) -0.005(4)
C37 0.013(4) 0.035(5) 0.042(6) 0.000(4) 0.010(4) -0.001(4)
C6 0.012(3) 0.019(4) 0.021(4) 0.006(3) 0.004(3) -0.001(3)
C1 0.018(4) 0.013(4) 0.035(5) -0.001(3) 0.005(4) 0.002(3)
C3 0.012(4) 0.019(4) 0.033(5) 0.002(3) 0.007(3) 0.002(3)
C42 0.029(5) 0.035(6) 0.065(8) -0.015(5) 0.029(5) -0.013(5)
C25 0.014(4) 0.028(5) 0.044(6) -0.002(4) 0.008(4) -0.005(4)
C30 0.035(5) 0.048(7) 0.050(7) -0.024(5) 0.027(5) -0.023(5)
C40 0.024(4) 0.036(6) 0.050(6) -0.016(5) 0.019(4) -0.015(4)
C16 0.017(4) 0.015(4) 0.025(4) -0.005(3) 0.001(3) -0.004(3)
C36 0.021(4) 0.028(5) 0.068(7) 0.003(5) 0.019(5) 0.000(4)
C38 0.016(4) 0.036(5) 0.038(5) -0.006(4) 0.008(4) -0.010(4)
C15 0.025(4) 0.016(4) 0.029(5) -0.001(3) 0.009(4) 0.002(4)
C26 0.023(4) 0.037(6) 0.043(6) -0.013(5) 0.019(4) -0.016(4)
C2 0.019(4) 0.020(4) 0.028(5) 0.003(3) 0.007(3) 0.002(4)
C9 0.023(4) 0.037(6) 0.027(5) -0.008(4) 0.007(4) 0.003(4)
C41 0.027(4) 0.032(5) 0.043(6) -0.004(4) 0.021(4) -0.011(4)
C33 0.022(4) 0.037(6) 0.087(9) -0.021(6) 0.029(5) -0.011(5)
C20 0.025(5) 0.063(8) 0.031(5) 0.014(5) 0.011(4) 0.015(5)
C17 0.018(4) 0.016(4) 0.020(4) 0.002(3) 0.001(3) 0.003(3)
C28 0.021(4) 0.054(7) 0.042(6) -0.013(5) 0.018(4) -0.015(5)
C11 0.018(4) 0.026(4) 0.024(4) -0.003(3) 0.007(3) -0.003(4)
C34 0.018(4) 0.029(6) 0.104(10) -0.018(6) 0.024(6) -0.010(4)
C43 0.033(5) 0.035(6) 0.059(7) -0.016(5) 0.030(5) -0.013(5)
C29 0.016(4) 0.035(5) 0.046(6) -0.007(4) 0.012(4) -0.009(4)
C19 0.023(4) 0.020(4) 0.028(5) 0.002(3) 0.012(4) 0.000(4)
C31 0.036(5) 0.057(7) 0.060(8) -0.018(6) 0.033(6) -0.021(6)
C24 0.029(6) 0.043(7) 0.126(14) -0.033(8) 0.032(7) -0.007(5)
C23 0.024(5) 0.031(6) 0.115(12) -0.027(7) 0.029(6) -0.002(5)
C44 0.018(4) 0.025(5) 0.043(6) -0.002(4) 0.009(4) -0.002(4)
C10 0.035(6) 0.120(14) 0.030(6) 0.018(7) 0.018(5) 0.023(7)
C35 0.020(4) 0.024(5) 0.065(7) 0.008(5) 0.017(5) -0.006(4)
C12 0.024(4) 0.013(4) 0.025(4) -0.001(3) 0.009(4) -0.001(3)
C39 0.025(5) 0.039(6) 0.050(6) -0.013(5) 0.023(5) -0.014(4)
C27 0.035(5) 0.057(8) 0.061(8) -0.039(6) 0.030(6) -0.030(6)
C32 0.020(4) 0.031(5) 0.064(7) 0.007(5) 0.017(5) 0.000(4)
C13 0.026(4) 0.008(4) 0.022(4) 0.001(3) 0.005(4) -0.003(3)
C14 0.013(4) 0.018(4) 0.029(5) -0.005(3) 0.001(3) 0.000(3)
C21 0.042(7) 0.156(19) 0.050(8) -0.044(10) 0.013(6) 0.018(9)
O3 0.016(3) 0.026(3) 0.030(3) -0.004(3) 0.001(2) 0.003(3)
O9 0.020(3) 0.026(3) 0.033(4) -0.004(3) 0.000(3) 0.000(3)
O7 0.014(3) 0.028(4) 0.027(3) 0.002(3) 0.004(2) 0.004(3)
O15 0.016(2) 0.012(3) 0.026(3) -0.004(2) 0.007(2) -0.003(2)
O16 0.011(2) 0.012(3) 0.041(4) -0.006(3) -0.001(2) 0.001(2)
O10 0.027(3) 0.010(3) 0.053(4) 0.010(3) 0.007(3) 0.000(3)
O2 0.042(4) 0.019(4) 0.061(5) -0.008(3) -0.006(4) -0.004(3)
O1 0.032(4) 0.010(3) 0.050(4) 0.004(3) 0.011(3) 0.002(3)
O14 0.017(3) 0.049(5) 0.032(4) 0.005(3) 0.008(3) 0.009(3)
O11 0.031(4) 0.011(3) 0.064(5) -0.005(3) 0.002(3) -0.008(3)
O5 0.017(3) 0.025(3) 0.023(3) -0.005(3) 0.002(2) 0.007(2)
O8 0.022(3) 0.023(3) 0.038(4) -0.007(3) 0.005(3) -0.002(3)
O5W 0.039(4) 0.042(5) 0.055(5) 0.005(4) 0.021(4) -0.005(4)
O4 0.032(3) 0.012(3) 0.049(4) -0.006(3) 0.002(3) 0.002(3)
O4W 0.048(4) 0.070(6) 0.056(5) 0.000(5) 0.026(4) -0.013(5)
O12 0.015(3) 0.036(4) 0.020(3) 0.004(3) 0.002(2) 0.008(3)
O13 0.024(3) 0.090(7) 0.046(5) 0.023(5) 0.018(3) 0.008(4)
O6 0.036(4) 0.074(6) 0.040(4) 0.004(4) 0.021(3) 0.030(4)
O2W 0.069(7) 0.063(7) 0.155(13) 0.029(8) 0.061(8) -0.002(6)
O3W 0.068(7) 0.138(14) 0.135(12) 0.028(10) 0.061(8) -0.010(8)
O1W 0.085(13) 0.071(14) 0.030(8) 0.002(8) 0.034(9) 0.013(11)
N1 0.014(3) 0.026(4) 0.047(5) -0.002(4) 0.009(3) -0.010(3)
N4 0.020(3) 0.021(4) 0.038(5) -0.006(3) 0.007(3) -0.012(3)
N3 0.015(3) 0.019(4) 0.048(5) -0.007(3) 0.011(3) -0.008(3)
N8 0.016(3) 0.022(4) 0.049(5) 0.002(3) 0.015(3) -0.007(3)
N6 0.019(4) 0.025(4) 0.039(4) -0.005(3) 0.014(3) -0.008(3)
N7 0.014(3) 0.023(4) 0.047(5) 0.000(3) 0.014(3) 0.000(3)
N2 0.022(4) 0.037(5) 0.060(6) -0.015(4) 0.020(4) -0.017(4)
N5 0.019(3) 0.021(4) 0.049(5) 0.008(4) 0.008(3) -0.003(3)
Cd2 0.0108(2) 0.0144(3) 0.0279(3) -0.0002(2) 0.0025(2) -0.0014(2)
Cd4 0.0109(2) 0.0119(3) 0.0296(3) -0.0018(2) 0.0023(2) 0.00124(19)
Cd3 0.0109(2) 0.0150(3) 0.0304(3) -0.0034(2) 0.0024(2) 0.0017(2)
Cd1 0.0110(2) 0.0138(3) 0.0271(3) 0.0008(2) 0.0040(2) -0.0005(2)

loop_
_atom_type_symbol
_atom_type_description
_atom_type_scat_dispersion_real
_atom_type_scat_dispersion_imag
_atom_type_scat_source
C C 0.0181 0.0091 'International Tables Vol C Tables 4.2.6.8 and 6.1.1.4'
H H 0.0000 0.0000 'International Tables Vol C Tables 4.2.6.8 and 6.1.1.4'
N N 0.0311 0.0180 'International Tables Vol C Tables 4.2.6.8 and 6.1.1.4'
O O 0.0492 0.0322 'International Tables Vol C Tables 4.2.6.8 and 6.1.1.4'
Cd Cd 0.1185 4.6533 'International Tables Vol C Tables 4.2.6.8 and 6.1.1.4'

loop_
_geom_angle_atom_site_label_1
_geom_angle_atom_site_label_2
_geom_angle_atom_site_label_3
_geom_angle
_geom_angle_site_symmetry_1
_geom_angle_site_symmetry_3
C3 C4 C5 120.1(8) . .
C3 C4 C8 120.3(7) . .
C5 C4 C8 119.5(8) . .
N8 C45 C46 109.7(8) . .
C6 C7 C2 119.7(8) . .
C6 C5 C4 119.2(8) . .
C17 C18 C13 119.6(8) . .
O3 C8 O4 125.6(9) . .
O3 C8 C4 118.9(8) . .
O4 C8 C4 115.4(7) . .
N7 C46 C45 105.5(8) . .
O14 C22 O13 125.3(9) . .
O14 C22 C20 119.1(8) . .
O13 C22 C20 115.5(9) . .
N5 C37 N6 110.9(9) . .
C5 C6 C7 121.4(7) . .
C5 C6 O5 123.4(8) . .
C7 C6 O5 115.0(8) . .
O2 C1 O1 127.7(9) . .
O2 C1 C2 114.9(8) . .
O1 C1 C2 117.3(8) . .
C4 C3 C2 119.5(7) . .
C41 C42 C43 120.6(9) . .
N1 C25 N2 111.0(9) . .
C31 C30 C29 121.3(10) . .
C41 C40 C39 118.4(10) . .
C17 C16 C15 119.0(8) . .
C35 C36 N6 107.8(9) . .
C39 C38 C43 121.3(9) . .
C39 C38 N6 121.4(9) . .
C43 C38 N6 117.3(10) . .
C14 C15 C16 119.2(8) . .
C14 C15 C19 121.4(8) . .
C16 C15 C19 119.4(8) . .
C31 C26 C27 120.3(9) . .
C31 C26 N2 120.6(9) . .
C27 C26 N2 119.1(9) . .
C7 C2 C3 120.0(8) . .
C7 C2 C1 118.3(8) . .
C3 C2 C1 121.7(8) . .
O5 C9 C10 112.4(10) . .
O5 C9 C11 106.3(7) . .
C10 C9 C11 111.8(8) . .
C40 C41 C42 121.6(9) . .
C40 C41 N7 120.2(9) . .
C42 C41 N7 118.2(9) . .
N4 C33 C34 111.2(10) . .
O12 C20 C22 109.1(8) . .
O12 C20 C21 109.0(9) . .
C22 C20 C21 109.8(11) . .
C18 C17 O12 119.5(8) . .
C18 C17 C16 120.9(8) . .
O12 C17 C16 119.5(8) . .
C29 C28 C27 120.0(9) . .
O6 C11 O7 125.8(8) . .
O6 C11 C9 116.0(8) . .
O7 C11 C9 118.1(8) . .
C33 C34 N3 104.9(9) . .
C38 C43 C42 118.2(10) . .
C30 C29 C28 120.0(9) . .
C30 C29 N3 120.4(10) . .
C28 C29 N3 119.6(8) . .
O11 C19 O10 126.7(9) . .
O11 C19 C15 116.0(8) . .
O10 C19 C15 117.3(8) . .
C30 C31 C26 119.5(10) . .
N2 C24 C23 107.5(10) . .
C24 C23 N1 108.4(11) . .
N8 C44 N7 109.7(9) . .
C36 C35 N5 108.4(9) . .
O9 C12 O8 127.6(8) . .
O9 C12 C13 117.0(8) . .
O8 C12 C13 115.4(8) . .
C38 C39 C40 119.9(9) . .
C28 C27 C26 118.8(10) . .
N4 C32 N3 111.2(9) . .
C14 C13 C18 119.6(8) . .
C14 C13 C12 121.9(8) . .
C18 C13 C12 118.4(7) . .
C15 C14 C13 121.6(8) . .
C8 O3 Cd4 119.5(6) . 2_546
C12 O9 Cd3 121.4(6) . 2_657
C11 O7 Cd1 120.0(5) . 2_647
C11 O7 Cd4 145.6(5) . 2_647
Cd1 O7 Cd4 91.2(2) 2_647 2_647
Cd2 O15 Cd4 117.5(3) . .
Cd2 O15 Cd3 98.9(2) . .
Cd4 O15 Cd3 97.3(2) . .
Cd1 O16 Cd3 122.8(3) . .
Cd1 O16 Cd4 97.4(3) . .
Cd3 O16 Cd4 95.9(2) . .
C19 O10 Cd1 125.3(6) . .
C1 O2 Cd3 136.4(7) . .
C1 O1 Cd2 122.7(6) . .
C22 O14 Cd2 125.2(6) . 2_556
C22 O14 Cd3 140.3(6) . 2_556
Cd2 O14 Cd3 92.7(2) 2_556 2_556
C19 O11 Cd4 137.4(6) . .
C6 O5 C9 117.3(7) . .
C6 O5 Cd1 114.5(5) . 2_647
C9 O5 Cd1 112.3(5) . 2_647
C12 O8 Cd1 135.1(6) . 2_657
C8 O4 Cd2 133.7(6) . 2_546
C17 O12 C20 118.9(7) . .
C17 O12 Cd2 122.0(5) . 2_556
C20 O12 Cd2 119.0(5) . 2_556
C25 N1 C23 106.3(8) . .
C25 N1 Cd2 130.0(7) . .
C23 N1 Cd2 123.7(7) . .
C32 N4 C33 105.3(8) . .
C32 N4 Cd4 125.5(7) . 2_446
C33 N4 Cd4 126.3(7) . 2_446
C32 N3 C34 107.4(8) . .
C32 N3 C29 127.2(9) . .
C34 N3 C29 125.4(8) . .
C44 N8 C45 107.0(7) . .
C44 N8 Cd1 130.2(6) . .
C45 N8 Cd1 122.7(6) . .
C36 N6 C37 106.6(8) . .
C36 N6 C38 125.0(8) . .
C37 N6 C38 128.4(9) . .
C46 N7 C44 108.0(8) . .
C46 N7 C41 124.7(8) . .
C44 N7 C41 127.1(9) . .
C24 N2 C25 106.8(9) . .
C24 N2 C26 126.4(10) . .
C25 N2 C26 126.6(9) . .
C37 N5 C35 106.2(8) . .
C37 N5 Cd3 130.6(7) . 2_757
C35 N5 Cd3 120.6(6) . 2_757
O15 Cd2 N1 118.1(3) . .
O15 Cd2 O14 80.1(2) . 2_546
N1 Cd2 O14 161.8(3) . 2_546
O15 Cd2 O4 93.3(2) . 2_556
N1 Cd2 O4 83.7(3) . 2_556
O14 Cd2 O4 96.6(3) 2_546 2_556
O15 Cd2 O1 102.2(2) . .
N1 Cd2 O1 87.8(3) . .
O14 Cd2 O1 87.4(3) 2_546 .
O4 Cd2 O1 164.5(2) 2_556 .
O15 Cd2 O12 146.7(2) . 2_546
N1 Cd2 O12 94.7(3) . 2_546
O14 Cd2 O12 67.3(2) 2_546 2_546
O4 Cd2 O12 84.1(3) 2_556 2_546
O1 Cd2 O12 83.7(3) . 2_546
O15 Cd2 Cd3 41.26(15) . .
N1 Cd2 Cd3 150.3(2) . .
O14 Cd2 Cd3 44.96(16) 2_546 .
O4 Cd2 Cd3 113.79(16) 2_556 .
O1 Cd2 Cd3 79.49(17) . .
O12 Cd2 Cd3 110.25(14) 2_546 .
O15 Cd4 O11 176.4(2) . .
O15 Cd4 N4 95.0(3) . 2_456
O11 Cd4 N4 88.0(3) . 2_456
O15 Cd4 O16 83.3(2) . .
O11 Cd4 O16 93.6(2) . .
N4 Cd4 O16 174.8(3) 2_456 .
O15 Cd4 O3 98.8(2) . 2_556
O11 Cd4 O3 83.4(3) . 2_556
N4 Cd4 O3 87.0(3) 2_456 2_556
O16 Cd4 O3 98.1(2) . 2_556
O15 Cd4 O7 94.8(2) . 2_657
O11 Cd4 O7 82.7(3) . 2_657
N4 Cd4 O7 97.6(3) 2_456 2_657
O16 Cd4 O7 77.8(2) . 2_657
O3 Cd4 O7 165.2(2) 2_556 2_657
O15 Cd4 Cd1 105.34(14) . .
O11 Cd4 Cd1 71.04(18) . .
N4 Cd4 Cd1 136.4(2) 2_456 .
O16 Cd4 Cd1 40.32(16) . .
O3 Cd4 Cd1 125.98(15) 2_556 .
O7 Cd4 Cd1 43.51(14) 2_657 .
O15 Cd4 Cd3 41.56(14) . .
O11 Cd4 Cd3 135.3(2) . .
N4 Cd4 Cd3 136.4(2) 2_456 .
O16 Cd4 Cd3 41.75(15) . .
O3 Cd4 Cd3 100.75(18) 2_556 .
O7 Cd4 Cd3 85.67(16) 2_657 .
Cd1 Cd4 Cd3 70.948(16) . .
O15 Cd3 O16 83.5(2) . .
O15 Cd3 O2 91.8(3) . .
O16 Cd3 O2 174.4(2) . .
O15 Cd3 O9 94.5(2) . 2_647
O16 Cd3 O9 95.4(2) . 2_647
O2 Cd3 O9 88.1(3) . 2_647
O15 Cd3 N5 179.2(3) . 2_747
O16 Cd3 N5 96.4(3) . 2_747
O2 Cd3 N5 88.2(3) . 2_747
O9 Cd3 N5 86.3(3) 2_647 2_747
O15 Cd3 O14 76.5(2) . 2_546
O16 Cd3 O14 92.6(3) . 2_546
O2 Cd3 O14 83.3(3) . 2_546
O9 Cd3 O14 167.2(2) 2_647 2_546
N5 Cd3 O14 102.7(3) 2_747 2_546
O15 Cd3 Cd4 41.17(14) . .
O16 Cd3 Cd4 42.38(15) . .
O2 Cd3 Cd4 132.9(2) . .
O9 Cd3 Cd4 97.18(18) 2_647 .
N5 Cd3 Cd4 138.7(2) 2_747 .
O14 Cd3 Cd4 82.06(19) 2_546 .
O15 Cd3 Cd2 39.87(14) . .
O16 Cd3 Cd2 103.59(14) . .
O2 Cd3 Cd2 70.82(19) . .
O9 Cd3 Cd2 125.60(16) 2_647 .
N5 Cd3 Cd2 139.4(2) 2_747 .
O14 Cd3 Cd2 42.32(15) 2_546 .
Cd4 Cd3 Cd2 68.258(15) . .
O16 Cd1 O10 100.6(2) . .
O16 Cd1 N8 117.1(3) . .
O10 Cd1 N8 92.3(3) . .
O16 Cd1 O8 92.7(2) . 2_647
O10 Cd1 O8 166.3(3) . 2_647
N8 Cd1 O8 84.3(3) . 2_647
O16 Cd1 O7 81.1(2) . 2_657
O10 Cd1 O7 90.1(2) . 2_657
N8 Cd1 O7 160.8(3) . 2_657
O8 Cd1 O7 88.8(2) 2_647 2_657
O16 Cd1 O5 144.8(2) . 2_657
O10 Cd1 O5 88.1(3) . 2_657
N8 Cd1 O5 96.3(3) . 2_657
O8 Cd1 O5 79.1(2) 2_647 2_657
O7 Cd1 O5 64.7(2) 2_657 2_657
O16 Cd1 Cd4 42.31(16) . .
O10 Cd1 Cd4 79.31(17) . .
N8 Cd1 Cd4 153.7(2) . .
O8 Cd1 Cd4 109.23(16) 2_647 .
O7 Cd1 Cd4 45.25(15) 2_657 .
O5 Cd1 Cd4 108.17(13) 2_657 .

loop_
_geom_bond_atom_site_label_1
_geom_bond_atom_site_label_2
_geom_bond_distance
_geom_bond_site_symmetry_2
C4 C3 1.395(12) .
C4 C5 1.403(10) .
C4 C8 1.507(12) .
C45 N8 1.369(12) .
C45 C46 1.372(13) .
C7 C6 1.384(12) .
C7 C2 1.387(11) .
C5 C6 1.377(13) .
C18 C17 1.376(12) .
C18 C13 1.406(12) .
C8 O3 1.250(10) .
C8 O4 1.259(12) .
C46 N7 1.364(14) .
C22 O14 1.243(12) .
C22 O13 1.244(12) .
C22 C20 1.519(13) .
C37 N5 1.304(14) .
C37 N6 1.362(11) .
C6 O5 1.405(10) .
C1 O2 1.241(12) .
C1 O1 1.250(11) .
C1 C2 1.525(12) .
C3 C2 1.404(13) .
C42 C41 1.372(15) .
C42 C43 1.402(14) .
C25 N1 1.301(13) .
C25 N2 1.346(12) .
C30 C31 1.372(15) .
C30 C29 1.376(14) .
C40 C41 1.369(13) .
C40 C39 1.418(13) .
C16 C17 1.399(12) .
C16 C15 1.416(12) .
C36 C35 1.343(13) .
C36 N6 1.354(14) .
C38 C39 1.376(15) .
C38 C43 1.385(14) .
C38 N6 1.429(12) .
C15 C14 1.376(12) .
C15 C19 1.512(12) .
C26 C31 1.391(16) .
C26 C27 1.409(14) .
C26 N2 1.429(12) .
C9 O5 1.441(11) .
C9 C10 1.499(15) .
C9 C11 1.541(12) .
C41 N7 1.428(12) .
C33 N4 1.342(13) .
C33 C34 1.358(13) .
C20 O12 1.434(11) .
C20 C21 1.565(19) .
C17 O12 1.383(10) .
C28 C29 1.392(15) .
C28 C27 1.397(14) .
C11 O6 1.232(11) .
C11 O7 1.264(11) .
C34 N3 1.374(14) .
C29 N3 1.417(12) .
C19 O11 1.247(11) .
C19 O10 1.250(11) .
C24 N2 1.331(17) .
C24 C23 1.352(16) .
C23 N1 1.359(13) .
C44 N8 1.314(13) .
C44 N7 1.374(11) .
C35 N5 1.388(13) .
C12 O9 1.250(11) .
C12 O8 1.253(11) .
C12 C13 1.529(11) .
C32 N4 1.327(13) .
C32 N3 1.335(12) .
C13 C14 1.379(12) .
O3 Cd4 2.315(6) 2_546
O9 Cd3 2.289(7) 2_657
O7 Cd1 2.332(6) 2_647
O7 Cd4 2.405(6) 2_647
O15 Cd2 2.205(6) .
O15 Cd4 2.251(6) .
O15 Cd3 2.268(6) .
O16 Cd1 2.209(6) .
O16 Cd3 2.271(6) .
O16 Cd4 2.298(6) .
O10 Cd1 2.258(6) .
O2 Cd3 2.282(8) .
O1 Cd2 2.312(6) .
O14 Cd2 2.291(6) 2_556
O14 Cd3 2.404(7) 2_556
O11 Cd4 2.271(7) .
O5 Cd1 2.464(7) 2_647
O8 Cd1 2.314(7) 2_657
O4 Cd2 2.304(7) 2_546
O12 Cd2 2.411(6) 2_556
N1 Cd2 2.243(7) .
N4 Cd4 2.290(7) 2_446
N8 Cd1 2.295(7) .
N5 Cd3 2.303(8) 2_757
Cd2 O14 2.291(6) 2_546
Cd2 O4 2.304(7) 2_556
Cd2 O12 2.411(6) 2_546
Cd2 Cd3 3.3985(8) .
Cd4 N4 2.290(7) 2_456
Cd4 O3 2.315(6) 2_556
Cd4 O7 2.405(6) 2_657
Cd4 Cd1 3.3860(8) .
Cd4 Cd3 3.3919(7) .
Cd3 O9 2.289(7) 2_647
Cd3 N5 2.303(8) 2_747
Cd3 O14 2.404(7) 2_546
Cd1 O8 2.314(7) 2_647
Cd1 O7 2.332(6) 2_657
Cd1 O5 2.464(7) 2_657
